data_4070437
loop_
_publ_author_name
'Paniagua, Cristina'
'Mosquera, Marta E. G.'
'Jacobsen, Heiko'
'Jim\'enez, Gerardo'
'Cuenca, Tom\'as'

_publ_section_title
;
 M&#x2212;Cl/Si&#x2212;Cl Preferential Reactivity in
 Chlorosilyl-Substituted Cyclopentadienyl Early Transition Metal Complexes
 in Reactions with Amines: Key to Understanding the Nature of the Final
 Product
;
_journal_issue 24
_journal_name_full Organometallics
_journal_page_first 6975
_journal_paper_doi 10.1021/om9008026
_journal_volume 28
_journal_year 2009
_chemical_formula_moiety 'C15 H28 Cl2 N2 Si1 Ti1'
_chemical_formula_sum 'C15 H28 Cl2 N2 Si Ti'
_chemical_formula_weight 383.28
_chemical_name_systematic
;
 ?
;
_space_group_IT_number 19
_symmetry_cell_setting orthorhombic
_symmetry_Int_Tables_number 19
_symmetry_space_group_name_Hall 'P 2ac 2ab'
_symmetry_space_group_name_H-M 'P 21 21 21'
_atom_sites_solution_hydrogens geom
_atom_sites_solution_primary direct
_atom_sites_solution_secondary difmap
_audit_creation_method SHELXL-97
_cell_angle_alpha 90.00
_cell_angle_beta 90.00
_cell_angle_gamma 90.00
_cell_formula_units_Z 4
_cell_length_a 9.644(2)
_cell_length_b 13.3646(3)
_cell_length_c 14.971(2)
_cell_measurement_reflns_used 52
_cell_measurement_temperature 200(2)
_cell_measurement_theta_max 20.360
_cell_measurement_theta_min 3.562
_cell_volume 1929.6(5)
_computing_cell_refinement 'Dirax/lsq (Duisenberg & Schreurs, 1989-2000)'
_computing_data_reduction 'EvalCCD (Duisenberg & Schreurs 1990-2000)'
_computing_molecular_graphics 'Ortep-3 for Windows (Farrugia, 1997)'
_computing_publication_material 'WinGX publication routines (Farrugia, 1999)'
_computing_structure_refinement 'SHELXL-97 (Sheldrick, 1997)'
_computing_structure_solution 'SHELXS-86 (Sheldrick, 1986)'
_diffrn_ambient_temperature 200(2)
_diffrn_measured_fraction_theta_full 0.995
_diffrn_measured_fraction_theta_max 0.995
_diffrn_radiation_monochromator graphite
_diffrn_radiation_source 'fine-focus sealed tube'
_diffrn_radiation_type MoK\a
_diffrn_radiation_wavelength 0.71073
_diffrn_reflns_av_R_equivalents 0.0701
_diffrn_reflns_av_sigmaI/netI 0.0574
_diffrn_reflns_limit_h_max 12
_diffrn_reflns_limit_h_min -12
_diffrn_reflns_limit_k_max 15
_diffrn_reflns_limit_k_min -17
_diffrn_reflns_limit_l_max 19
_diffrn_reflns_limit_l_min -19
_diffrn_reflns_number 16052
_diffrn_reflns_theta_full 27.51
_diffrn_reflns_theta_max 27.51
_diffrn_reflns_theta_min 3.34
_exptl_absorpt_coefficient_mu 0.778
_exptl_absorpt_correction_T_max 0.801
_exptl_absorpt_correction_T_min 0.747
_exptl_absorpt_correction_type multi-scan
_exptl_absorpt_process_details
;
 R.H. Blessing, Acta Cryst. (1995), A51, 33-38
;
_exptl_crystal_colour yellow
_exptl_crystal_density_diffrn 1.319
_exptl_crystal_density_method 'not measured'
_exptl_crystal_description prism
_exptl_crystal_F_000 808
_exptl_crystal_size_max 0.38
_exptl_crystal_size_mid 0.31
_exptl_crystal_size_min 0.30
_refine_diff_density_max 0.405
_refine_diff_density_min -0.378
_refine_diff_density_rms 0.090
_refine_ls_abs_structure_details 'Flack H D (1983), Acta Cryst. A39, 876-881'
_refine_ls_abs_structure_Flack -0.02(5)
_refine_ls_extinction_coef 0.0151(17)
_refine_ls_extinction_expression Fc^*^=kFc[1+0.001xFc^2^\l^3^/sin(2\q)]^-1/4^
_refine_ls_extinction_method SHELXL
_refine_ls_goodness_of_fit_ref 1.149
_refine_ls_hydrogen_treatment noref
_refine_ls_matrix_type full
_refine_ls_number_parameters 191
_refine_ls_number_reflns 4419
_refine_ls_number_restraints 0
_refine_ls_restrained_S_all 1.149
_refine_ls_R_factor_all 0.0762
_refine_ls_R_factor_gt 0.0542
_refine_ls_shift/su_max 0.001
_refine_ls_shift/su_mean 0.000
_refine_ls_structure_factor_coef Fsqd
_refine_ls_weighting_details 'calc w=1/[\s^2^(Fo^2^)+(0.0237P)^2^+3.5772P] where P=(Fo^2^+2Fc^2^)/3'
_refine_ls_weighting_scheme calc
_refine_ls_wR_factor_gt 0.1071
_refine_ls_wR_factor_ref 0.1158
_reflns_number_gt 3566
_reflns_number_total 4419
_reflns_threshold_expression >2sigma(I)
_cod_data_source_file om9008026_si_001.cif
_cod_data_source_block 3
_cod_database_code 4070437

loop_
_symmetry_equiv_pos_as_xyz
'x, y, z'
'-x+1/2, -y, z+1/2'
'-x, y+1/2, -z+1/2'
'x+1/2, -y+1/2, -z'

loop_
_atom_site_label
_atom_site_type_symbol
_atom_site_fract_x
_atom_site_fract_y
_atom_site_fract_z
_atom_site_U_iso_or_equiv
_atom_site_adp_type
_atom_site_occupancy
_atom_site_symmetry_multiplicity
_atom_site_calc_flag
_atom_site_refinement_flags
Ti1 Ti 0.80690(7) 0.99274(5) 0.99847(4) 0.02014(18) Uani 1 1 d .
N1 N 0.6719(4) 0.9037(3) 1.0435(2) 0.0273(8) Uani 1 1 d .
N2 N 0.4021(4) 0.9837(3) 0.9616(2) 0.0264(8) Uani 1 1 d .
Si1 Si 0.47845(11) 0.99104(9) 0.85728(7) 0.0199(2) Uani 1 1 d .
Cl1 Cl 0.78624(16) 1.13353(9) 1.08655(8) 0.0418(3) Uani 1 1 d .
Cl2 Cl 1.01087(14) 0.92403(11) 1.05060(8) 0.0441(4) Uani 1 1 d .
C1 C 0.6751(4) 1.0040(3) 0.8641(2) 0.0161(7) Uani 1 1 d .
C2 C 0.7854(4) 0.9298(3) 0.8499(2) 0.0174(8) Uani 1 1 d .
C3 C 0.9160(4) 0.9783(3) 0.8539(3) 0.0207(9) Uani 1 1 d .
C4 C 0.8925(5) 1.0826(3) 0.8716(3) 0.0237(9) Uani 1 1 d .
C5 C 0.7466(4) 1.0982(3) 0.8777(2) 0.0165(8) Uani 1 1 d .
C6 C 0.4126(5) 0.8908(3) 1.0139(3) 0.0347(11) Uani 1 1 d .
H6A H 0.3447 0.8434 0.9916 0.042 Uiso 1 1 calc R
H6B H 0.3895 0.9053 1.0756 0.042 Uiso 1 1 calc R
C7 C 0.5567(5) 0.8418(3) 1.0107(3) 0.0274(10) Uani 1 1 d .
H7A H 0.5537 0.7808 1.0457 0.033 Uiso 1 1 calc R
H7B H 0.5761 0.8231 0.9493 0.033 Uiso 1 1 calc R
C8 C 0.3670(6) 1.0704(4) 1.0151(3) 0.0424(13) Uani 1 1 d .
H8A H 0.3617 1.1284 0.9774 0.064 Uiso 1 1 calc R
H8B H 0.4371 1.0805 1.0597 0.064 Uiso 1 1 calc R
H8C H 0.2791 1.0598 1.0436 0.064 Uiso 1 1 calc R
C9 C 0.6850(7) 0.8969(4) 1.1426(3) 0.0478(14) Uani 1 1 d .
H9A H 0.7609 0.9379 1.1621 0.072 Uiso 1 1 calc R
H9B H 0.7018 0.8287 1.1594 0.072 Uiso 1 1 calc R
H9C H 0.6008 0.9198 1.1699 0.072 Uiso 1 1 calc R
C11 C 0.4050(5) 1.1012(3) 0.7950(3) 0.0312(11) Uani 1 1 d .
H11A H 0.4263 1.1617 0.8267 0.047 Uiso 1 1 calc R
H11B H 0.3062 1.0941 0.7902 0.047 Uiso 1 1 calc R
H11C H 0.4449 1.1040 0.7363 0.047 Uiso 1 1 calc R
C12 C 0.4309(5) 0.8773(4) 0.7896(3) 0.0331(11) Uani 1 1 d .
H12A H 0.4660 0.8184 0.8185 0.050 Uiso 1 1 calc R
H12B H 0.4707 0.8828 0.7310 0.050 Uiso 1 1 calc R
H12C H 0.3319 0.8728 0.7847 0.050 Uiso 1 1 calc R
C13 C 0.7720(5) 0.8200(3) 0.8249(3) 0.0259(10) Uani 1 1 d .
H13A H 0.6760 0.8011 0.8258 0.039 Uiso 1 1 calc R
H13B H 0.8225 0.7800 0.8671 0.039 Uiso 1 1 calc R
H13C H 0.8091 0.8096 0.7662 0.039 Uiso 1 1 calc R
C14 C 1.0571(5) 0.9332(4) 0.8343(3) 0.0313(11) Uani 1 1 d .
H14A H 1.1275 0.9831 0.8425 0.047 Uiso 1 1 calc R
H14B H 1.0593 0.9094 0.7738 0.047 Uiso 1 1 calc R
H14C H 1.0737 0.8783 0.8744 0.047 Uiso 1 1 calc R
C15 C 1.0035(6) 1.1613(4) 0.8816(3) 0.0404(12) Uani 1 1 d .
H15A H 1.0931 1.1310 0.8745 0.061 Uiso 1 1 calc R
H15B H 0.9971 1.1911 0.9398 0.061 Uiso 1 1 calc R
H15C H 0.9910 1.2119 0.8368 0.061 Uiso 1 1 calc R
C16 C 0.6799(5) 1.2000(3) 0.8900(3) 0.0308(10) Uani 1 1 d .
H16A H 0.5810 1.1926 0.8923 0.046 Uiso 1 1 calc R
H16B H 0.7044 1.2425 0.8408 0.046 Uiso 1 1 calc R
H16C H 0.7121 1.2294 0.9447 0.046 Uiso 1 1 calc R

loop_
_atom_site_aniso_label
_atom_site_aniso_U_11
_atom_site_aniso_U_22
_atom_site_aniso_U_33
_atom_site_aniso_U_23
_atom_site_aniso_U_13
_atom_site_aniso_U_12
Ti1 0.0274(4) 0.0207(3) 0.0123(3) -0.0007(3) -0.0034(3) -0.0001(3)
N1 0.040(2) 0.0240(18) 0.0176(17) 0.0030(14) 0.0042(17) 0.0006(17)
N2 0.030(2) 0.0212(19) 0.0281(19) -0.0015(15) 0.0089(15) 0.0033(16)
Si1 0.0194(5) 0.0210(6) 0.0191(5) -0.0035(5) 0.0005(4) 0.0007(5)
Cl1 0.0679(9) 0.0338(6) 0.0237(5) -0.0119(4) -0.0053(6) 0.0044(6)
Cl2 0.0431(8) 0.0602(8) 0.0290(6) 0.0053(6) -0.0118(6) 0.0184(6)
C1 0.0193(18) 0.0198(18) 0.0092(15) 0.0018(15) -0.0032(13) 0.0022(18)
C2 0.021(2) 0.0186(19) 0.0123(17) -0.0002(14) 0.0010(16) 0.0034(16)
C3 0.021(2) 0.024(2) 0.0174(19) -0.0018(16) 0.0012(16) 0.0023(17)
C4 0.026(2) 0.027(2) 0.018(2) 0.0019(17) -0.0034(17) -0.0039(18)
C5 0.021(2) 0.0169(19) 0.0121(17) -0.0017(14) -0.0047(15) -0.0020(15)
C6 0.035(3) 0.032(2) 0.036(3) 0.011(2) 0.014(2) -0.004(2)
C7 0.032(2) 0.022(2) 0.028(2) 0.0058(18) 0.004(2) -0.0033(17)
C8 0.058(3) 0.037(3) 0.032(3) -0.008(2) 0.017(3) -0.004(2)
C9 0.068(4) 0.056(3) 0.019(2) 0.011(2) 0.006(3) -0.006(3)
C11 0.029(3) 0.035(3) 0.029(2) 0.0032(19) 0.003(2) 0.002(2)
C12 0.020(2) 0.044(3) 0.036(3) -0.017(2) -0.002(2) -0.006(2)
C13 0.031(3) 0.022(2) 0.025(2) -0.0047(17) -0.0022(19) 0.0072(17)
C14 0.023(2) 0.041(3) 0.029(3) 0.006(2) 0.0055(19) 0.010(2)
C15 0.039(3) 0.036(3) 0.046(3) 0.001(2) -0.002(3) -0.015(2)
C16 0.039(3) 0.020(2) 0.033(2) -0.0009(17) -0.005(2) 0.000(2)

loop_
_atom_type_symbol
_atom_type_description
_atom_type_scat_dispersion_real
_atom_type_scat_dispersion_imag
_atom_type_scat_source
C C 0.0033 0.0016 'International Tables Vol C Tables 4.2.6.8 and 6.1.1.4'
H H 0.0000 0.0000 'International Tables Vol C Tables 4.2.6.8 and 6.1.1.4'
N N 0.0061 0.0033 'International Tables Vol C Tables 4.2.6.8 and 6.1.1.4'
Si Si 0.0817 0.0704 'International Tables Vol C Tables 4.2.6.8 and 6.1.1.4'
Cl Cl 0.1484 0.1585 'International Tables Vol C Tables 4.2.6.8 and 6.1.1.4'
Ti Ti 0.2776 0.4457 'International Tables Vol C Tables 4.2.6.8 and 6.1.1.4'

loop_
_geom_angle_atom_site_label_1
_geom_angle_atom_site_label_2
_geom_angle_atom_site_label_3
_geom_angle
N1 Ti1 Cl1 104.52(12)
N1 Ti1 Cl2 102.50(12)
Cl1 Ti1 Cl2 101.83(6)
N1 Ti1 C5 118.61(15)
Cl1 Ti1 C5 85.96(10)
Cl2 Ti1 C5 134.87(11)
N1 Ti1 C1 88.47(14)
Cl1 Ti1 C1 112.63(10)
Cl2 Ti1 C1 139.91(10)
C5 Ti1 C1 35.54(13)
N1 Ti1 C2 92.90(15)
Cl1 Ti1 C2 144.36(10)
Cl2 Ti1 C2 104.42(11)
C5 Ti1 C2 58.42(13)
C1 Ti1 C2 35.88(13)
N1 Ti1 C4 146.83(15)
Cl1 Ti1 C4 94.25(11)
Cl2 Ti1 C4 100.02(12)
C5 Ti1 C4 34.85(14)
C1 Ti1 C4 58.85(13)
C2 Ti1 C4 57.81(14)
N1 Ti1 C3 124.75(15)
Cl1 Ti1 C3 127.97(11)
Cl2 Ti1 C3 84.25(11)
C5 Ti1 C3 57.95(14)
C1 Ti1 C3 58.73(13)
C2 Ti1 C3 34.34(14)
C4 Ti1 C3 34.76(15)
C7 N1 C9 111.2(4)
C7 N1 Ti1 139.2(3)
C9 N1 Ti1 109.5(3)
C8 N2 C6 113.4(4)
C8 N2 Si1 123.6(3)
C6 N2 Si1 119.9(3)
N2 Si1 C12 109.7(2)
N2 Si1 C11 109.35(19)
C12 Si1 C11 105.8(2)
N2 Si1 C1 112.37(16)
C12 Si1 C1 110.1(2)
C11 Si1 C1 109.3(2)
C5 C1 C2 105.2(3)
C5 C1 Si1 124.0(3)
C2 C1 Si1 130.6(3)
C5 C1 Ti1 71.5(2)
C2 C1 Ti1 72.16(19)
Si1 C1 Ti1 124.69(16)
C3 C2 C1 109.2(3)
C3 C2 C13 121.8(4)
C1 C2 C13 128.7(4)
C3 C2 Ti1 73.9(2)
C1 C2 Ti1 71.96(19)
C13 C2 Ti1 125.2(3)
C2 C3 C4 108.1(4)
C2 C3 C14 127.3(4)
C4 C3 C14 124.3(4)
C2 C3 Ti1 71.8(2)
C4 C3 Ti1 71.8(2)
C14 C3 Ti1 126.6(3)
C5 C4 C3 108.0(4)
C5 C4 C15 126.3(4)
C3 C4 C15 125.6(4)
C5 C4 Ti1 71.5(2)
C3 C4 Ti1 73.4(2)
C15 C4 Ti1 121.1(3)
C4 C5 C1 109.5(4)
C4 C5 C16 123.9(4)
C1 C5 C16 126.5(4)
C4 C5 Ti1 73.7(2)
C1 C5 Ti1 73.0(2)
C16 C5 Ti1 123.1(3)
N2 C6 C7 113.9(4)
N2 C6 H6A 108.8
C7 C6 H6A 108.8
N2 C6 H6B 108.8
C7 C6 H6B 108.8
H6A C6 H6B 107.7
N1 C7 C6 115.7(4)
N1 C7 H7A 108.3
C6 C7 H7A 108.3
N1 C7 H7B 108.3
C6 C7 H7B 108.3
H7A C7 H7B 107.4
N2 C8 H8A 109.5
N2 C8 H8B 109.5
H8A C8 H8B 109.5
N2 C8 H8C 109.5
H8A C8 H8C 109.5
H8B C8 H8C 109.5
N1 C9 H9A 109.5
N1 C9 H9B 109.5
H9A C9 H9B 109.5
N1 C9 H9C 109.5
H9A C9 H9C 109.5
H9B C9 H9C 109.5
Si1 C11 H11A 109.5
Si1 C11 H11B 109.5
H11A C11 H11B 109.5
Si1 C11 H11C 109.5
H11A C11 H11C 109.5
H11B C11 H11C 109.5
Si1 C12 H12A 109.5
Si1 C12 H12B 109.5
H12A C12 H12B 109.5
Si1 C12 H12C 109.5
H12A C12 H12C 109.5
H12B C12 H12C 109.5
C2 C13 H13A 109.5
C2 C13 H13B 109.5
H13A C13 H13B 109.5
C2 C13 H13C 109.5
H13A C13 H13C 109.5
H13B C13 H13C 109.5
C3 C14 H14A 109.5
C3 C14 H14B 109.5
H14A C14 H14B 109.5
C3 C14 H14C 109.5
H14A C14 H14C 109.5
H14B C14 H14C 109.5
C4 C15 H15A 109.5
C4 C15 H15B 109.5
H15A C15 H15B 109.5
C4 C15 H15C 109.5
H15A C15 H15C 109.5
H15B C15 H15C 109.5
C5 C16 H16A 109.5
C5 C16 H16B 109.5
H16A C16 H16B 109.5
C5 C16 H16C 109.5
H16A C16 H16C 109.5
H16B C16 H16C 109.5

loop_
_geom_bond_atom_site_label_1
_geom_bond_atom_site_label_2
_geom_bond_distance
Ti1 N1 1.888(4)
Ti1 Cl1 2.3062(13)
Ti1 Cl2 2.3070(15)
Ti1 C5 2.365(4)
Ti1 C1 2.385(3)
Ti1 C2 2.388(4)
Ti1 C4 2.394(4)
Ti1 C3 2.415(4)
N1 C7 1.470(6)
N1 C9 1.492(5)
N2 C8 1.448(6)
N2 C6 1.472(5)
N2 Si1 1.730(3)
Si1 C12 1.884(5)
Si1 C11 1.881(5)
Si1 C1 1.907(4)
C1 C5 1.450(5)
C1 C2 1.470(5)
C2 C3 1.418(6)
C2 C13 1.519(5)
C3 C4 1.437(6)
C3 C14 1.517(6)
C4 C5 1.425(6)
C4 C15 1.508(6)
C5 C16 1.516(6)
C6 C7 1.537(6)
C6 H6A 0.9700
C6 H6B 0.9700
C7 H7A 0.9700
C7 H7B 0.9700
C8 H8A 0.9600
C8 H8B 0.9600
C8 H8C 0.9600
C9 H9A 0.9600
C9 H9B 0.9600
C9 H9C 0.9600
C11 H11A 0.9600
C11 H11B 0.9600
C11 H11C 0.9600
C12 H12A 0.9600
C12 H12B 0.9600
C12 H12C 0.9600
C13 H13A 0.9600
C13 H13B 0.9600
C13 H13C 0.9600
C14 H14A 0.9600
C14 H14B 0.9600
C14 H14C 0.9600
C15 H15A 0.9600
C15 H15B 0.9600
C15 H15C 0.9600
C16 H16A 0.9600
C16 H16B 0.9600
C16 H16C 0.9600
